data_4063788
loop_
_publ_author_name
'Gopi, Kanniyappan'
'Thirupathi, Natesan'
'Nethaji, Munirathinam'

_publ_section_title
;
 Synthesis, Reactivity, Structural Aspects, and Solution Dynamics of
 Cyclopalladated Compounds
 ofN,N&#x2032;,N&#x2032;&#x2032;-Tris(2-anisyl)guanidine
;
_journal_issue 3
_journal_name_full Organometallics
_journal_page_first 572
_journal_paper_doi 10.1021/om1009445
_journal_volume 30
_journal_year 2011
_chemical_formula_moiety 'C40  H40  Br  N5  O3  Pd'
_chemical_formula_sum 'C40 H40 Br N5 O3 Pd'
_chemical_formula_weight 825.08
_chemical_name_systematic
;

 ?

;
_space_group_IT_number 14
_symmetry_cell_setting monoclinic
_symmetry_space_group_name_Hall '-P 2yn'
_symmetry_space_group_name_H-M 'P 1 21/n 1'
_atom_sites_solution_hydrogens geom
_atom_sites_solution_primary direct
_atom_sites_solution_secondary difmap
_audit_creation_method SHELXL-97
_cell_angle_alpha 90.00
_cell_angle_beta 108.5780(10)
_cell_angle_gamma 90.00
_cell_formula_units_Z 4
_cell_length_a 11.0241(3)
_cell_length_b 22.6339(7)
_cell_length_c 16.1571(5)
_cell_measurement_reflns_used 857
_cell_measurement_temperature 293(2)
_cell_measurement_theta_max 29.00
_cell_measurement_theta_min 2.00
_cell_volume 3821.4(2)
_computing_cell_refinement 'BRUKER SMART APEX CCD'
_computing_data_collection 'BRUKER SMART APEX CCD'
_computing_data_reduction 'BRUKER SAINT'
_computing_molecular_graphics ORTEP-III
_computing_publication_material 'WINGX V1.64.05'
_computing_structure_refinement 'SHELXL-97 (Sheldrick, 1997)'
_computing_structure_solution SHELXS-97
_diffrn_ambient_temperature 293(2)
_diffrn_detector_area_resol_mean 0.3
_diffrn_measured_fraction_theta_full 0.999
_diffrn_measured_fraction_theta_max 0.999
_diffrn_measurement_device_type 'BRUKER SMART APEX CCD'
_diffrn_measurement_method OMEGA
_diffrn_radiation_monochromator graphite
_diffrn_radiation_source 'fine-focus sealed tube'
_diffrn_radiation_type MoK\a
_diffrn_radiation_wavelength 0.71073
_diffrn_reflns_av_R_equivalents 0.0459
_diffrn_reflns_av_sigmaI/netI 0.0534
_diffrn_reflns_limit_h_max 13
_diffrn_reflns_limit_h_min -15
_diffrn_reflns_limit_k_max 31
_diffrn_reflns_limit_k_min -29
_diffrn_reflns_limit_l_max 22
_diffrn_reflns_limit_l_min -22
_diffrn_reflns_number 49232
_diffrn_reflns_theta_full 29.33
_diffrn_reflns_theta_max 29.33
_diffrn_reflns_theta_min 1.61
_exptl_absorpt_coefficient_mu 1.574
_exptl_absorpt_correction_T_max 0.6590
_exptl_absorpt_correction_T_min 0.5890
_exptl_absorpt_correction_type empirical
_exptl_absorpt_process_details SADABS
_exptl_crystal_colour COLORLESS
_exptl_crystal_density_diffrn 1.434
_exptl_crystal_density_method 'not measured'
_exptl_crystal_description RECTANGULAR
_exptl_crystal_F_000 1680
_exptl_crystal_size_max 0.38
_exptl_crystal_size_mid 0.32
_exptl_crystal_size_min 0.29
_refine_diff_density_max 0.712
_refine_diff_density_min -0.872
_refine_diff_density_rms 0.184
_refine_ls_extinction_method none
_refine_ls_goodness_of_fit_ref 1.072
_refine_ls_hydrogen_treatment constr
_refine_ls_matrix_type full
_refine_ls_number_parameters 458
_refine_ls_number_reflns 10490
_refine_ls_number_restraints 0
_refine_ls_restrained_S_all 1.072
_refine_ls_R_factor_all 0.0847
_refine_ls_R_factor_gt 0.0393
_refine_ls_shift/su_max 0.001
_refine_ls_shift/su_mean 0.000
_refine_ls_structure_factor_coef Fsqd
_refine_ls_weighting_details 'calc w=1/[\s^2^(Fo^2^)+(0.0770P)^2^+0.0204P] where P=(Fo^2^+2Fc^2^)/3'
_refine_ls_weighting_scheme calc
_refine_ls_wR_factor_gt 0.0996
_refine_ls_wR_factor_ref 0.1380
_reflns_number_gt 6977
_reflns_number_total 10490
_reflns_threshold_expression >2sigma(I)
_cod_data_source_file om1009445_si_001.cif
_cod_data_source_block 395_0m
_cod_depositor_comments
;
The following automatic conversions were performed:

'_symmetry_cell_setting' value 'MONOCLINIC' changed to 'monoclinic'
according to /home/saulius/struct/CIF-dictionaries/cif_core.dic
dictionary named 'cif_core.dic' version 2.4.1 from
2010-06-29.

'_exptl_absorpt_correction_type' value 'EMPIRICAL'
changed to 'empirical' according to
/home/saulius/struct/CIF-dictionaries/cif_core.dic dictionary named
'cif_core.dic' version 2.4.1 from 2010-06-29.

Automatic conversion script
Id: cif_fix_values 1715 2011-07-08 13:25:40Z adriana 
;
_cod_original_sg_symbol_H-M P21/n
_cod_database_code 4063788

loop_
_symmetry_equiv_pos_as_xyz
'x, y, z'
'-x+1/2, y+1/2, -z+1/2'
'-x, -y, -z'
'x-1/2, -y-1/2, z-1/2'

loop_
_atom_site_label
_atom_site_type_symbol
_atom_site_fract_x
_atom_site_fract_y
_atom_site_fract_z
_atom_site_U_iso_or_equiv
_atom_site_adp_type
_atom_site_occupancy
_atom_site_symmetry_multiplicity
_atom_site_calc_flag
_atom_site_refinement_flags
Br1 Br 0.51352(4) 0.139850(17) 0.76165(3) 0.05007(12) Uani 1 1 d .
C1 C 0.6695(3) 0.16957(13) 0.58171(19) 0.0286(6) Uani 1 1 d .
C2 C 0.4475(3) 0.20865(16) 0.5252(2) 0.0401(8) Uani 1 1 d .
C3 C 0.3399(4) 0.1785(2) 0.5264(3) 0.0559(10) Uani 1 1 d .
H3 H 0.3464 0.1490 0.5677 0.067 Uiso 1 1 calc R
C4 C 0.2220(4) 0.1918(3) 0.4665(3) 0.0861(17) Uani 1 1 d .
H4 H 0.1492 0.1716 0.4677 0.103 Uiso 1 1 calc R
C5 C 0.2132(5) 0.2349(3) 0.4054(4) 0.096(2) Uani 1 1 d .
H5 H 0.1343 0.2430 0.3642 0.115 Uiso 1 1 calc R
C6 C 0.3190(5) 0.2661(2) 0.4041(3) 0.0719(14) Uani 1 1 d .
H6 H 0.3113 0.2959 0.3629 0.086 Uiso 1 1 calc R
C7 C 0.4369(4) 0.25354(16) 0.4637(2) 0.0469(9) Uani 1 1 d .
C8 C 0.5410(6) 0.3243(2) 0.4013(4) 0.0958(19) Uani 1 1 d .
H8A H 0.5077 0.3061 0.3449 0.144 Uiso 1 1 calc R
H8B H 0.6249 0.3396 0.4086 0.144 Uiso 1 1 calc R
H8C H 0.4855 0.3560 0.4059 0.144 Uiso 1 1 calc R
C9 C 0.7606(3) 0.13990(14) 0.4655(2) 0.0311(7) Uani 1 1 d .
C10 C 0.7839(3) 0.08030(14) 0.4828(2) 0.0385(8) Uani 1 1 d .
H10 H 0.7455 0.0607 0.5186 0.046 Uiso 1 1 calc R
C11 C 0.8639(4) 0.04978(18) 0.4470(2) 0.0504(10) Uani 1 1 d .
H11 H 0.8805 0.0099 0.4593 0.060 Uiso 1 1 calc R
C12 C 0.9190(4) 0.0789(2) 0.3929(3) 0.0605(12) Uani 1 1 d .
H12 H 0.9754 0.0588 0.3707 0.073 Uiso 1 1 calc R
C13 C 0.8915(4) 0.13697(19) 0.3716(2) 0.0511(10) Uani 1 1 d .
H13 H 0.9266 0.1557 0.3334 0.061 Uiso 1 1 calc R
C14 C 0.8117(3) 0.16790(17) 0.4068(2) 0.0403(8) Uani 1 1 d .
C15 C 0.8242(6) 0.2583(2) 0.3318(3) 0.0849(17) Uani 1 1 d .
H15A H 0.9143 0.2643 0.3592 0.127 Uiso 1 1 calc R
H15B H 0.7818 0.2958 0.3193 0.127 Uiso 1 1 calc R
H15C H 0.8102 0.2366 0.2785 0.127 Uiso 1 1 calc R
C16 C 0.8798(3) 0.13295(13) 0.65981(19) 0.0285(6) Uani 1 1 d .
C17 C 0.9326(3) 0.07885(14) 0.6948(2) 0.0311(7) Uani 1 1 d .
C18 C 1.0611(3) 0.06670(16) 0.7083(2) 0.0399(8) Uani 1 1 d .
H18 H 1.0954 0.0304 0.7313 0.048 Uiso 1 1 calc R
C19 C 1.1377(3) 0.10854(18) 0.6874(2) 0.0474(9) Uani 1 1 d .
H19 H 1.2236 0.1005 0.6962 0.057 Uiso 1 1 calc R
C20 C 1.0864(3) 0.16251(17) 0.6534(2) 0.0444(9) Uani 1 1 d .
H20 H 1.1383 0.1903 0.6388 0.053 Uiso 1 1 calc R
C21 C 0.9592(3) 0.17578(14) 0.6407(2) 0.0339(7) Uani 1 1 d .
C22 C 0.9767(4) 0.27311(18) 0.5881(3) 0.0630(12) Uani 1 1 d .
H22A H 1.0456 0.2848 0.6388 0.095 Uiso 1 1 calc R
H22B H 0.9237 0.3067 0.5648 0.095 Uiso 1 1 calc R
H22C H 1.0109 0.2577 0.5448 0.095 Uiso 1 1 calc R
C23 C 0.8435(3) 0.03625(14) 0.71412(18) 0.0303(7) Uani 1 1 d .
C24 C 0.7927(4) -0.06544(14) 0.7288(2) 0.0368(8) Uani 1 1 d .
C25 C 0.6722(4) -0.07899(15) 0.6703(2) 0.0448(9) Uani 1 1 d .
C31 C 0.6127(5) -0.04343(19) 0.5890(3) 0.0654(12) Uani 1 1 d .
H31A H 0.5901 -0.0050 0.6045 0.098 Uiso 1 1 calc R
H31B H 0.5373 -0.0632 0.5529 0.098 Uiso 1 1 calc R
H31C H 0.6728 -0.0394 0.5574 0.098 Uiso 1 1 calc R
C26 C 0.6081(5) -0.12814(18) 0.6881(3) 0.0588(11) Uani 1 1 d .
H26 H 0.5274 -0.1374 0.6501 0.071 Uiso 1 1 calc R
C27 C 0.6600(5) -0.16310(19) 0.7596(3) 0.0680(13) Uani 1 1 d .
H27 H 0.6150 -0.1954 0.7700 0.082 Uiso 1 1 calc R
C28 C 0.7797(5) -0.14999(18) 0.8158(3) 0.0639(13) Uani 1 1 d .
H28 H 0.8149 -0.1739 0.8644 0.077 Uiso 1 1 calc R
C29 C 0.8493(4) -0.10205(18) 0.8019(3) 0.0506(10) Uani 1 1 d .
C30 C 0.9809(5) -0.0888(2) 0.8619(3) 0.0805(16) Uani 1 1 d .
H30A H 0.9791 -0.0531 0.8936 0.121 Uiso 1 1 calc R
H30B H 1.0381 -0.0840 0.8284 0.121 Uiso 1 1 calc R
H30C H 1.0099 -0.1209 0.9023 0.121 Uiso 1 1 calc R
C32 C 0.6625(3) 0.02262(15) 0.8106(2) 0.0370(7) Uani 1 1 d .
C33 C 0.5727(3) -0.04135(13) 0.9074(2) 0.0349(7) Uani 1 1 d .
C34 C 0.4471(4) -0.05878(16) 0.8689(3) 0.0464(9) Uani 1 1 d .
C40 C 0.3737(5) -0.0430(2) 0.7769(3) 0.0770(14) Uani 1 1 d .
H40A H 0.3783 -0.0011 0.7691 0.115 Uiso 1 1 calc R
H40B H 0.2859 -0.0545 0.7645 0.115 Uiso 1 1 calc R
H40C H 0.4096 -0.0631 0.7379 0.115 Uiso 1 1 calc R
C35 C 0.3929(5) -0.09151(17) 0.9224(3) 0.0606(12) Uani 1 1 d .
H35 H 0.3094 -0.1053 0.8992 0.073 Uiso 1 1 calc R
C36 C 0.4598(6) -0.10349(18) 1.0074(3) 0.0667(14) Uani 1 1 d .
H36 H 0.4210 -0.1243 1.0418 0.080 Uiso 1 1 calc R
C37 C 0.5826(6) -0.08508(17) 1.0419(3) 0.0606(13) Uani 1 1 d .
H37 H 0.6269 -0.0938 1.1000 0.073 Uiso 1 1 calc R
C38 C 0.6445(4) -0.05361(15) 0.9935(2) 0.0438(9) Uani 1 1 d .
C39 C 0.7792(5) -0.0326(2) 1.0303(3) 0.0692(13) Uani 1 1 d .
H39A H 0.8309 -0.0513 1.0000 0.104 Uiso 1 1 calc R
H39B H 0.8116 -0.0425 1.0912 0.104 Uiso 1 1 calc R
H39C H 0.7819 0.0094 1.0235 0.104 Uiso 1 1 calc R
N1 N 0.7486(2) 0.14135(11) 0.65048(16) 0.0279(5) Uani 1 1 d .
N2 N 0.5659(3) 0.19588(12) 0.59226(17) 0.0356(6) Uani 1 1 d .
H2 H 0.5713 0.2061 0.6446 0.043 Uiso 1 1 calc R
N3 N 0.6833(2) 0.17397(11) 0.50157(16) 0.0314(6) Uani 1 1 d .
H3A H 0.6389 0.2012 0.4684 0.038 Uiso 1 1 calc R
N4 N 0.8675(3) -0.01854(12) 0.71447(17) 0.0363(6) Uani 1 1 d .
N5 N 0.6289(3) -0.00728(12) 0.85678(18) 0.0396(7) Uani 1 1 d .
O1 O 0.5479(3) 0.28187(12) 0.46685(17) 0.0553(7) Uani 1 1 d .
O2 O 0.7741(3) 0.22553(12) 0.38916(17) 0.0561(7) Uani 1 1 d .
O3 O 0.9023(2) 0.22879(10) 0.61170(16) 0.0440(6) Uani 1 1 d .
Pd1 Pd 0.69713(2) 0.080938(10) 0.733152(15) 0.02904(9) Uani 1 1 d .

loop_
_atom_site_aniso_label
_atom_site_aniso_U_11
_atom_site_aniso_U_22
_atom_site_aniso_U_33
_atom_site_aniso_U_23
_atom_site_aniso_U_13
_atom_site_aniso_U_12
Br1 0.0528(3) 0.0578(2) 0.0518(2) 0.00894(17) 0.0338(2) 0.01400(19)
C1 0.0297(17) 0.0258(15) 0.0325(15) 0.0019(12) 0.0129(14) -0.0027(13)
C2 0.0332(19) 0.049(2) 0.0378(18) -0.0001(15) 0.0115(15) 0.0114(16)
C3 0.041(2) 0.076(3) 0.055(2) 0.004(2) 0.021(2) 0.003(2)
C4 0.030(2) 0.153(6) 0.072(3) -0.005(4) 0.011(2) 0.002(3)
C5 0.049(3) 0.158(6) 0.069(3) 0.017(4) 0.003(3) 0.039(4)
C6 0.063(3) 0.088(4) 0.059(3) 0.018(2) 0.011(2) 0.036(3)
C7 0.048(2) 0.047(2) 0.045(2) 0.0057(16) 0.0132(19) 0.0181(19)
C8 0.128(5) 0.063(3) 0.100(4) 0.042(3) 0.042(4) 0.019(3)
C9 0.0252(16) 0.0396(18) 0.0280(15) -0.0042(13) 0.0077(13) -0.0015(14)
C10 0.0365(19) 0.0395(18) 0.0367(17) -0.0048(14) 0.0078(15) 0.0014(15)
C11 0.047(2) 0.051(2) 0.047(2) -0.0116(18) 0.0063(19) 0.0114(19)
C12 0.042(2) 0.086(3) 0.055(2) -0.027(2) 0.017(2) 0.006(2)
C13 0.040(2) 0.078(3) 0.041(2) -0.0112(19) 0.0193(18) -0.010(2)
C14 0.0344(19) 0.055(2) 0.0320(16) -0.0039(15) 0.0115(15) -0.0070(17)
C15 0.095(4) 0.095(4) 0.078(3) 0.042(3) 0.047(3) 0.000(3)
C16 0.0257(16) 0.0327(16) 0.0281(15) -0.0023(12) 0.0099(13) -0.0053(13)
C17 0.0263(16) 0.0373(17) 0.0294(15) -0.0016(13) 0.0083(13) -0.0032(14)
C18 0.0310(19) 0.044(2) 0.0430(19) 0.0012(15) 0.0088(16) 0.0033(15)
C19 0.0244(19) 0.059(2) 0.057(2) 0.0027(19) 0.0110(17) -0.0015(17)
C20 0.035(2) 0.052(2) 0.050(2) -0.0059(17) 0.0191(17) -0.0153(17)
C21 0.0348(19) 0.0339(17) 0.0336(16) -0.0037(13) 0.0118(14) -0.0086(14)
C22 0.066(3) 0.044(2) 0.085(3) 0.014(2) 0.032(3) -0.014(2)
C23 0.0289(17) 0.0352(17) 0.0264(14) 0.0022(12) 0.0079(13) -0.0008(14)
C24 0.045(2) 0.0267(16) 0.0437(19) 0.0017(13) 0.0216(17) 0.0030(14)
C25 0.055(2) 0.0345(18) 0.044(2) 0.0012(15) 0.0148(18) -0.0036(17)
C31 0.075(3) 0.055(3) 0.050(2) 0.0045(19) -0.003(2) -0.008(2)
C26 0.069(3) 0.047(2) 0.063(3) -0.0073(19) 0.023(2) -0.018(2)
C27 0.101(4) 0.044(2) 0.066(3) 0.006(2) 0.037(3) -0.021(3)
C28 0.095(4) 0.042(2) 0.059(3) 0.0159(19) 0.031(3) 0.002(2)
C29 0.059(3) 0.044(2) 0.049(2) 0.0112(17) 0.017(2) 0.011(2)
C30 0.067(3) 0.088(4) 0.075(3) 0.029(3) 0.006(3) 0.014(3)
C32 0.0349(19) 0.0405(18) 0.0370(17) 0.0036(14) 0.0132(15) 0.0029(15)
C33 0.049(2) 0.0247(15) 0.0380(17) 0.0035(13) 0.0231(16) 0.0032(15)
C34 0.052(2) 0.0363(19) 0.058(2) -0.0050(17) 0.027(2) 0.0015(18)
C40 0.051(3) 0.094(4) 0.073(3) -0.009(3) 0.001(2) 0.001(3)
C35 0.063(3) 0.040(2) 0.096(4) -0.014(2) 0.051(3) -0.0110(19)
C36 0.107(4) 0.038(2) 0.080(3) 0.006(2) 0.066(3) 0.000(3)
C37 0.104(4) 0.044(2) 0.047(2) 0.0094(17) 0.043(3) 0.017(2)
C38 0.062(3) 0.0335(18) 0.0397(19) 0.0007(15) 0.0209(19) 0.0072(18)
C39 0.073(3) 0.071(3) 0.052(2) 0.002(2) 0.003(2) 0.010(3)
N1 0.0260(14) 0.0297(13) 0.0305(13) 0.0019(10) 0.0125(11) 0.0012(11)
N2 0.0337(16) 0.0431(16) 0.0316(13) 0.0028(11) 0.0126(12) 0.0088(12)
N3 0.0300(15) 0.0331(14) 0.0315(13) 0.0052(11) 0.0104(11) 0.0046(12)
N4 0.0356(16) 0.0318(14) 0.0421(15) 0.0030(12) 0.0134(13) 0.0037(12)
N5 0.0423(18) 0.0414(16) 0.0415(15) 0.0070(12) 0.0223(14) 0.0024(13)
O1 0.0640(19) 0.0445(15) 0.0562(16) 0.0164(12) 0.0177(14) 0.0058(14)
O2 0.0658(19) 0.0551(17) 0.0580(16) 0.0156(13) 0.0345(15) -0.0049(14)
O3 0.0462(15) 0.0305(12) 0.0599(15) 0.0044(11) 0.0233(13) -0.0100(11)
Pd1 0.02862(14) 0.03144(14) 0.02988(13) 0.00298(9) 0.01330(10) -0.00013(10)

loop_
_atom_type_symbol
_atom_type_description
_atom_type_scat_dispersion_real
_atom_type_scat_dispersion_imag
_atom_type_scat_source
C C 0.0033 0.0016 'International Tables Vol C Tables 4.2.6.8 and 6.1.1.4'
H H 0.0000 0.0000 'International Tables Vol C Tables 4.2.6.8 and 6.1.1.4'
N N 0.0061 0.0033 'International Tables Vol C Tables 4.2.6.8 and 6.1.1.4'
O O 0.0106 0.0060 'International Tables Vol C Tables 4.2.6.8 and 6.1.1.4'
Br Br -0.2901 2.4595 'International Tables Vol C Tables 4.2.6.8 and 6.1.1.4'
Pd Pd -0.9988 1.0072 'International Tables Vol C Tables 4.2.6.8 and 6.1.1.4'

loop_
_geom_angle_atom_site_label_1
_geom_angle_atom_site_label_2
_geom_angle_atom_site_label_3
_geom_angle
N1 C1 N2 117.5(3)
N1 C1 N3 126.0(3)
N2 C1 N3 116.5(3)
C3 C2 C7 119.6(4)
C3 C2 N2 118.1(3)
C7 C2 N2 122.1(3)
C2 C3 C4 120.3(4)
C2 C3 H3 119.9
C4 C3 H3 119.9
C5 C4 C3 119.6(5)
C5 C4 H4 120.2
C3 C4 H4 120.2
C4 C5 C6 120.9(5)
C4 C5 H5 119.5
C6 C5 H5 119.5
C5 C6 C7 120.0(5)
C5 C6 H6 120.0
C7 C6 H6 120.0
O1 C7 C6 124.2(4)
O1 C7 C2 116.3(3)
C6 C7 C2 119.5(4)
O1 C8 H8A 109.5
O1 C8 H8B 109.5
H8A C8 H8B 109.5
O1 C8 H8C 109.5
H8A C8 H8C 109.5
H8B C8 H8C 109.5
C10 C9 C14 119.3(3)
C10 C9 N3 123.2(3)
C14 C9 N3 117.4(3)
C11 C10 C9 120.2(4)
C11 C10 H10 119.9
C9 C10 H10 119.9
C12 C11 C10 119.6(4)
C12 C11 H11 120.2
C10 C11 H11 120.2
C13 C12 C11 120.7(4)
C13 C12 H12 119.6
C11 C12 H12 119.6
C12 C13 C14 120.2(4)
C12 C13 H13 119.9
C14 C13 H13 119.9
O2 C14 C13 126.0(3)
O2 C14 C9 114.3(3)
C13 C14 C9 119.7(4)
O2 C15 H15A 109.5
O2 C15 H15B 109.5
H15A C15 H15B 109.5
O2 C15 H15C 109.5
H15A C15 H15C 109.5
H15B C15 H15C 109.5
C17 C16 C21 119.1(3)
C17 C16 N1 116.1(3)
C21 C16 N1 124.7(3)
C18 C17 C16 120.6(3)
C18 C17 C23 123.4(3)
C16 C17 C23 116.0(3)
C19 C18 C17 119.9(3)
C19 C18 H18 120.1
C17 C18 H18 120.1
C18 C19 C20 119.9(3)
C18 C19 H19 120.0
C20 C19 H19 120.0
C21 C20 C19 121.1(3)
C21 C20 H20 119.5
C19 C20 H20 119.5
O3 C21 C20 125.0(3)
O3 C21 C16 115.6(3)
C20 C21 C16 119.4(3)
O3 C22 H22A 109.5
O3 C22 H22B 109.5
H22A C22 H22B 109.5
O3 C22 H22C 109.5
H22A C22 H22C 109.5
H22B C22 H22C 109.5
N4 C23 C17 119.2(3)
N4 C23 Pd1 131.9(2)
C17 C23 Pd1 108.9(2)
C25 C24 N4 122.3(3)
C25 C24 C29 120.5(3)
N4 C24 C29 117.0(4)
C26 C25 C24 118.0(3)
C26 C25 C31 120.0(4)
C24 C25 C31 122.0(3)
C25 C31 H31A 109.5
C25 C31 H31B 109.5
H31A C31 H31B 109.5
C25 C31 H31C 109.5
H31A C31 H31C 109.5
H31B C31 H31C 109.5
C27 C26 C25 122.2(4)
C27 C26 H26 118.9
C25 C26 H26 118.9
C26 C27 C28 119.3(4)
C26 C27 H27 120.4
C28 C27 H27 120.4
C27 C28 C29 121.7(4)
C27 C28 H28 119.1
C29 C28 H28 119.1
C28 C29 C24 118.2(4)
C28 C29 C30 121.6(4)
C24 C29 C30 120.2(4)
C29 C30 H30A 109.5
C29 C30 H30B 109.5
H30A C30 H30B 109.5
C29 C30 H30C 109.5
H30A C30 H30C 109.5
H30B C30 H30C 109.5
N5 C32 Pd1 171.1(3)
C34 C33 C38 124.2(3)
C34 C33 N5 117.3(3)
C38 C33 N5 118.4(3)
C33 C34 C35 115.7(4)
C33 C34 C40 121.9(4)
C35 C34 C40 122.4(4)
C34 C40 H40A 109.5
C34 C40 H40B 109.5
H40A C40 H40B 109.5
C34 C40 H40C 109.5
H40A C40 H40C 109.5
H40B C40 H40C 109.5
C36 C35 C34 121.6(4)
C36 C35 H35 119.2
C34 C35 H35 119.2
C37 C36 C35 120.1(4)
C37 C36 H36 119.9
C35 C36 H36 119.9
C36 C37 C38 122.1(4)
C36 C37 H37 118.9
C38 C37 H37 118.9
C37 C38 C33 116.2(4)
C37 C38 C39 123.0(4)
C33 C38 C39 120.8(3)
C38 C39 H39A 109.5
C38 C39 H39B 109.5
H39A C39 H39B 109.5
C38 C39 H39C 109.5
H39A C39 H39C 109.5
H39B C39 H39C 109.5
C1 N1 C16 121.7(2)
C1 N1 Pd1 126.8(2)
C16 N1 Pd1 108.46(18)
C1 N2 C2 126.7(3)
C1 N2 H2 116.6
C2 N2 H2 116.6
C1 N3 C9 128.6(3)
C1 N3 H3A 115.7
C9 N3 H3A 115.7
C23 N4 C24 127.3(3)
C32 N5 C33 172.9(4)
C7 O1 C8 117.2(4)
C14 O2 C15 118.3(3)
C21 O3 C22 118.1(3)
C32 Pd1 C23 95.12(13)
C32 Pd1 N1 175.62(12)
C23 Pd1 N1 80.69(11)
C32 Pd1 Br1 84.81(10)
C23 Pd1 Br1 178.31(9)
N1 Pd1 Br1 99.34(7)

loop_
_geom_bond_atom_site_label_1
_geom_bond_atom_site_label_2
_geom_bond_distance
Br1 Pd1 2.5847(4)
C1 N1 1.336(4)
C1 N2 1.346(4)
C1 N3 1.355(4)
C2 C3 1.374(5)
C2 C7 1.400(5)
C2 N2 1.436(4)
C3 C4 1.384(6)
C3 H3 0.9300
C4 C5 1.369(8)
C4 H4 0.9300
C5 C6 1.370(8)
C5 H5 0.9300
C6 C7 1.379(6)
C6 H6 0.9300
C7 O1 1.367(5)
C8 O1 1.414(5)
C8 H8A 0.9600
C8 H8B 0.9600
C8 H8C 0.9600
C9 C10 1.385(4)
C9 C14 1.399(5)
C9 N3 1.407(4)
C10 C11 1.385(5)
C10 H10 0.9300
C11 C12 1.379(6)
C11 H11 0.9300
C12 C13 1.369(6)
C12 H12 0.9300
C13 C14 1.380(5)
C13 H13 0.9300
C14 O2 1.371(5)
C15 O2 1.427(5)
C15 H15A 0.9600
C15 H15B 0.9600
C15 H15C 0.9600
C16 C17 1.395(4)
C16 C21 1.404(4)
C16 N1 1.418(4)
C17 C18 1.391(5)
C17 C23 1.479(4)
C18 C19 1.380(5)
C18 H18 0.9300
C19 C20 1.384(6)
C19 H19 0.9300
C20 C21 1.384(5)
C20 H20 0.9300
C21 O3 1.366(4)
C22 O3 1.422(4)
C22 H22A 0.9600
C22 H22B 0.9600
C22 H22C 0.9600
C23 N4 1.268(4)
C23 Pd1 2.009(3)
C24 C25 1.397(5)
C24 N4 1.408(4)
C24 C29 1.415(5)
C25 C26 1.396(5)
C25 C31 1.502(5)
C31 H31A 0.9600
C31 H31B 0.9600
C31 H31C 0.9600
C26 C27 1.365(6)
C26 H26 0.9300
C27 C28 1.374(7)
C27 H27 0.9300
C28 C29 1.388(6)
C28 H28 0.9300
C29 C30 1.496(7)
C30 H30A 0.9600
C30 H30B 0.9600
C30 H30C 0.9600
C32 N5 1.152(4)
C32 Pd1 1.939(3)
C33 C34 1.383(5)
C33 C38 1.391(5)
C33 N5 1.403(4)
C34 C35 1.409(5)
C34 C40 1.492(6)
C40 H40A 0.9600
C40 H40B 0.9600
C40 H40C 0.9600
C35 C36 1.363(7)
C35 H35 0.9300
C36 C37 1.356(7)
C36 H36 0.9300
C37 C38 1.387(6)
C37 H37 0.9300
C38 C39 1.491(6)
C39 H39A 0.9600
C39 H39B 0.9600
C39 H39C 0.9600
N1 Pd1 2.112(2)
N2 H2 0.8600
N3 H3A 0.8600

loop_
_geom_torsion_atom_site_label_1
_geom_torsion_atom_site_label_2
_geom_torsion_atom_site_label_3
_geom_torsion_atom_site_label_4
_geom_torsion
C7 C2 C3 C4 0.9(6)
N2 C2 C3 C4 176.0(4)
C2 C3 C4 C5 0.5(8)
C3 C4 C5 C6 -1.7(9)
C4 C5 C6 C7 1.4(9)
C5 C6 C7 O1 179.3(4)
C5 C6 C7 C2 0.1(7)
C3 C2 C7 O1 179.5(3)
N2 C2 C7 O1 4.6(5)
C3 C2 C7 C6 -1.2(6)
N2 C2 C7 C6 -176.1(4)
C14 C9 C10 C11 4.4(5)
N3 C9 C10 C11 -178.2(3)
C9 C10 C11 C12 -0.9(5)
C10 C11 C12 C13 -2.5(6)
C11 C12 C13 C14 2.4(6)
C12 C13 C14 O2 -178.2(4)
C12 C13 C14 C9 1.0(5)
C10 C9 C14 O2 174.9(3)
N3 C9 C14 O2 -2.7(4)
C10 C9 C14 C13 -4.4(5)
N3 C9 C14 C13 178.0(3)
C21 C16 C17 C18 -1.9(5)
N1 C16 C17 C18 -178.7(3)
C21 C16 C17 C23 179.3(3)
N1 C16 C17 C23 2.5(4)
C16 C17 C18 C19 0.4(5)
C23 C17 C18 C19 179.1(3)
C17 C18 C19 C20 0.2(5)
C18 C19 C20 C21 0.8(6)
C19 C20 C21 O3 176.6(3)
C19 C20 C21 C16 -2.3(5)
C17 C16 C21 O3 -176.2(3)
N1 C16 C21 O3 0.3(4)
C17 C16 C21 C20 2.8(5)
N1 C16 C21 C20 179.3(3)
C18 C17 C23 N4 -24.7(5)
C16 C17 C23 N4 154.1(3)
C18 C17 C23 Pd1 156.6(3)
C16 C17 C23 Pd1 -24.6(3)
N4 C24 C25 C26 176.9(3)
C29 C24 C25 C26 2.4(6)
N4 C24 C25 C31 -1.5(6)
C29 C24 C25 C31 -176.0(4)
C24 C25 C26 C27 -0.8(6)
C31 C25 C26 C27 177.6(4)
C25 C26 C27 C28 -0.4(7)
C26 C27 C28 C29 0.0(7)
C27 C28 C29 C24 1.5(6)
C27 C28 C29 C30 -178.3(5)
C25 C24 C29 C28 -2.7(6)
N4 C24 C29 C28 -177.6(3)
C25 C24 C29 C30 177.1(4)
N4 C24 C29 C30 2.3(6)
C38 C33 C34 C35 -0.8(5)
N5 C33 C34 C35 -178.3(3)
C38 C33 C34 C40 178.3(4)
N5 C33 C34 C40 0.7(5)
C33 C34 C35 C36 1.8(6)
C40 C34 C35 C36 -177.3(4)
C34 C35 C36 C37 -1.6(6)
C35 C36 C37 C38 0.3(6)
C36 C37 C38 C33 0.7(6)
C36 C37 C38 C39 179.6(4)
C34 C33 C38 C37 -0.5(5)
N5 C33 C38 C37 177.1(3)
C34 C33 C38 C39 -179.4(4)
N5 C33 C38 C39 -1.8(5)
N2 C1 N1 C16 -154.4(3)
N3 C1 N1 C16 26.0(5)
N2 C1 N1 Pd1 47.4(4)
N3 C1 N1 Pd1 -132.2(3)
C17 C16 N1 C1 -142.0(3)
C21 C16 N1 C1 41.4(4)
C17 C16 N1 Pd1 19.7(3)
C21 C16 N1 Pd1 -156.9(2)
N1 C1 N2 C2 -154.8(3)
N3 C1 N2 C2 24.8(5)
C3 C2 N2 C1 112.6(4)
C7 C2 N2 C1 -72.5(5)
N1 C1 N3 C9 17.0(5)
N2 C1 N3 C9 -162.6(3)
C10 C9 N3 C1 34.9(5)
C14 C9 N3 C1 -147.6(3)
C17 C23 N4 C24 -178.0(3)
Pd1 C23 N4 C24 0.3(5)
C25 C24 N4 C23 66.8(5)
C29 C24 N4 C23 -118.5(4)
Pd1 C32 N5 C33 33(4)
C34 C33 N5 C32 27(3)
C38 C33 N5 C32 -151(3)
C6 C7 O1 C8 -3.7(6)
C2 C7 O1 C8 175.4(4)
C13 C14 O2 C15 -2.4(6)
C9 C14 O2 C15 178.3(4)
C20 C21 O3 C22 3.4(5)
C16 C21 O3 C22 -177.6(3)
N5 C32 Pd1 C23 -178(2)
N5 C32 Pd1 N1 165.6(14)
N5 C32 Pd1 Br1 4(2)
N4 C23 Pd1 C32 29.5(3)
C17 C23 Pd1 C32 -152.0(2)
N4 C23 Pd1 N1 -151.7(3)
C17 C23 Pd1 N1 26.7(2)
N4 C23 Pd1 Br1 117(3)
C17 C23 Pd1 Br1 -64(3)
C1 N1 Pd1 C32 151.4(15)
C16 N1 Pd1 C32 -9.1(16)
C1 N1 Pd1 C23 134.5(3)
C16 N1 Pd1 C23 -26.00(19)
C1 N1 Pd1 Br1 -47.2(2)
C16 N1 Pd1 Br1 152.30(17)
